data_1545791
loop_
_publ_author_name
'Mustoe, Chantal L.'
'Yu, Darren'
'Gunabalasingam, Mathusan'
'Patrick, Brian O.'
'Kennepohl, Pierre'

_publ_section_title
;
 FDHALO17: Probing covalency in halogen bonds through Donor K-edge X-ray
 Absorption Spectroscopy: polyhalides as coordination complexes
;
_journal_name_full 'Faraday Discuss.'
_journal_paper_doi 10.1039/C7FD00076F
_journal_year 2017
_chemical_formula_moiety 'C16 H36 N, 0.96(I5), 0.07(Cl I2)'
_chemical_formula_sum 'C16 H36 Cl0.07 I4.93 N'
_chemical_formula_weight 870.21
_space_group_crystal_system monoclinic
_space_group_IT_number 14
_space_group_name_Hall '-P 2ybc'
_space_group_name_H-M_alt 'P 1 21/c 1'
_symmetry_space_group_name_Hall '-P 2ybc'
_symmetry_space_group_name_H-M 'P 1 21/c 1'
_atom_sites_solution_hydrogens geom
_atom_sites_solution_primary direct
_audit_creation_date 2016-11-01
_audit_creation_method
;
Olex2 1.2
(compiled 2016.09.09 svn.r3337 for OlexSys, GUI svn.r5227)
;
_audit_update_record
;
2017-02-23 deposited with the CCDC.
2017-04-21 downloaded from the CCDC.
;
_cell_angle_alpha 90
_cell_angle_beta 96.590(4)
_cell_angle_gamma 90
_cell_formula_units_Z 8
_cell_length_a 19.948(3)
_cell_length_b 28.361(5)
_cell_length_c 9.3012(16)
_cell_measurement_reflns_used 9819
_cell_measurement_temperature 100(2)
_cell_measurement_theta_max 30.09
_cell_measurement_theta_min 2.32
_cell_volume 5227.3(15)
_computing_cell_refinement 'SAINT v8.37A (Bruker, 2015)'
_computing_data_reduction 'SAINT v8.37A (Bruker, 2015)'
_computing_molecular_graphics 'Olex2 (Dolomanov et al., 2009)'
_computing_publication_material 'Olex2 (Dolomanov et al., 2009)'
_computing_structure_refinement 'XL (Sheldrick, 2008)'
_computing_structure_solution 'XT (Sheldrick, 2015)'
_diffrn_ambient_temperature 100(2)
_diffrn_detector 'Bruker APEX2 area detector'
_diffrn_detector_area_resol_mean 7.9
_diffrn_detector_type 'CCD area detector'
_diffrn_measured_fraction_theta_full 1.000
_diffrn_measured_fraction_theta_max 0.996
_diffrn_measurement_device 'Bruker-Nonius Kappa diffractometer'
_diffrn_measurement_device_type 'Bruker APEX II area detector'
_diffrn_measurement_method '\w and \f scans'
_diffrn_radiation_monochromator 'mirror optics'
_diffrn_radiation_probe x-ray
_diffrn_radiation_type MoK\a
_diffrn_radiation_wavelength 0.71073
_diffrn_reflns_av_R_equivalents 0.0365
_diffrn_reflns_av_unetI/netI 0.0314
_diffrn_reflns_Laue_measured_fraction_full 1.000
_diffrn_reflns_Laue_measured_fraction_max 0.996
_diffrn_reflns_limit_h_max 28
_diffrn_reflns_limit_h_min -28
_diffrn_reflns_limit_k_max 39
_diffrn_reflns_limit_k_min -39
_diffrn_reflns_limit_l_max 13
_diffrn_reflns_limit_l_min -13
_diffrn_reflns_number 66052
_diffrn_reflns_point_group_measured_fraction_full 1.000
_diffrn_reflns_point_group_measured_fraction_max 0.996
_diffrn_reflns_theta_full 26.000
_diffrn_reflns_theta_max 30.122
_diffrn_reflns_theta_min 1.254
_diffrn_source 'microfocus sealed X-ray tube'
_diffrn_source_type 'Incoatec I\ms'
_diffrn_standards_number 0
_exptl_absorpt_coefficient_mu 5.870
_exptl_absorpt_correction_T_max 0.663
_exptl_absorpt_correction_T_min 0.470
_exptl_absorpt_correction_type multi-scan
_exptl_absorpt_process_details
;
SADABS-2014/5 (Bruker,2014/5) was used for absorption correction.
wR2(int) was 0.1091 before and 0.0467 after correction.
The Ratio of minimum to maximum transmission is 0.7097.
The \l/2 correction factor is Not present.
;
_exptl_crystal_colour brown
_exptl_crystal_colour_primary brown
_exptl_crystal_density_diffrn 2.212
_exptl_crystal_description blade
_exptl_crystal_F_000 3211
_exptl_crystal_size_max 0.29
_exptl_crystal_size_mid 0.13
_exptl_crystal_size_min 0.07
_refine_diff_density_max 1.218
_refine_diff_density_min -1.095
_refine_diff_density_rms 0.133
_refine_ls_extinction_method none
_refine_ls_goodness_of_fit_ref 1.104
_refine_ls_hydrogen_treatment constr
_refine_ls_matrix_type full
_refine_ls_number_parameters 445
_refine_ls_number_reflns 15334
_refine_ls_number_restraints 9
_refine_ls_restrained_S_all 1.104
_refine_ls_R_factor_all 0.0397
_refine_ls_R_factor_gt 0.0307
_refine_ls_shift/su_max 0.002
_refine_ls_shift/su_mean 0.000
_refine_ls_structure_factor_coef Fsqd
_refine_ls_weighting_details 'w=1/[\s^2^(Fo^2^)+(0.0061P)^2^+12.0030P] where P=(Fo^2^+2Fc^2^)/3'
_refine_ls_weighting_scheme calc
_refine_ls_wR_factor_gt 0.0532
_refine_ls_wR_factor_ref 0.0555
_reflns_Friedel_coverage 0.000
_reflns_number_gt 13136
_reflns_number_total 15334
_reflns_threshold_expression 'I > 2\s(I)'
_cod_data_source_file c7fd00076f2.cif
_cod_data_source_block pk023
_cod_depositor_comments
;
The following automatic conversions were performed:

'_diffrn_radiation_probe' value 'X-ray' changed to 'x-ray' according
to
/home/data/users/saulius/crontab/automatic-downloads/rss-feeds/RSC/lib/dictionaries/cif_core.dic
dictionary named 'cif_core.dic' version 2.4.2 from 2011-04-26.

Automatic conversion script
Id: cif_fix_values 4973 2017-02-22 13:04:09Z antanas 
;
_cod_database_code 1545791
_shelx_space_group_comment
;
The symmetry employed for this shelxl refinement is uniquely defined
by the following loop, which should always be used as a source of
symmetry information in preference to the above space-group names.
They are only intended as comments.
;
_shelx_estimated_absorpt_t_max 0.684
_shelx_estimated_absorpt_t_min 0.281
_olex2_refinement_description
;
1. Fixed Uiso
 At 1.2 times of:
  All C(H,H) groups
 At 1.5 times of:
  All C(H,H,H) groups
2. Uiso/Uaniso restraints and constraints
I6 \\sim I7 \\sim I8 \\sim I10 \\sim I9A: within 2A with sigma of 0.04 and
sigma for terminal atoms of 0.08
Uanis(Cl1) = Uanis(I8)
3. Rigid body (RIGU) restrains
 I6, I7, I8, I10, I9A
 with sigma for 1-2 distances of 0.004 and sigma for 1-3 distances of 0.004
4. Others
 Sof(I6A)=Sof(I7A)=Sof(Cl1)=Sof(I9A)=Sof(I10A)=1-FVAR(1)
 Sof(I6)=Sof(I7)=Sof(I8)=Sof(I9)=Sof(I10)=FVAR(1)
5.a Secondary CH2 refined with riding coordinates:
 C1(H1A,H1B), C2(H2A,H2B), C3(H3A,H3B), C5(H5A,H5B), C6(H6A,H6B), C7(H7A,H7B),
 C9(H9A,H9B), C10(H10A,H10B), C11(H11A,H11B), C13(H13A,H13B), C14(H14A,H14B),
 C15(H15A,H15B), C17(H17A,H17B), C18(H18A,H18B), C19(H19A,H19B), C21(H21A,H21B),
  C22(H22A,H22B), C23(H23A,H23B), C25(H25A,H25B), C26(H26A,H26B), C27(H27A,
 H27B), C29(H29A,H29B), C30(H30A,H30B), C31(H31A,H31B)
5.b Idealised Me refined as rotating group:
 C4(H4A,H4B,H4C), C8(H8A,H8B,H8C), C12(H12A,H12B,H12C), C16(H16A,H16B,H16C),
 C20(H20A,H20B,H20C), C24(H24A,H24B,H24C), C28(H28A,H28B,H28C), C32(H32A,H32B,
 H32C)
;
_shelx_shelxl_version_number 2014/7
_olex2_submission_special_instructions 'No special instructions were received'

loop_
_space_group_symop_operation_xyz
'x, y, z'
'-x, y+1/2, -z+1/2'
'-x, -y, -z'
'x, -y-1/2, z-1/2'

loop_
_atom_site_label
_atom_site_type_symbol
_atom_site_fract_x
_atom_site_fract_y
_atom_site_fract_z
_atom_site_U_iso_or_equiv
_atom_site_adp_type
_atom_site_occupancy
_atom_site_site_symmetry_order
_atom_site_calc_flag
_atom_site_refinement_flags_posn
_atom_site_refinement_flags_adp
_atom_site_refinement_flags_occupancy
_atom_site_disorder_assembly
_atom_site_disorder_group
N1 N 0.62094(13) 0.38514(10) 0.6756(3) 0.0138(5) Uani 1 1 d . . . . .
C1 C 0.56864(16) 0.35218(12) 0.5980(3) 0.0163(6) Uani 1 1 d . . . . .
H1A H 0.5339 0.3712 0.5441 0.020 Uiso 1 1 calc R . . . .
H1B H 0.5902 0.3338 0.5284 0.020 Uiso 1 1 calc R . . . .
C2 C 0.53487(16) 0.31845(12) 0.6940(3) 0.0192(7) Uani 1 1 d . . . . .
H2A H 0.5076 0.3362 0.7550 0.023 Uiso 1 1 calc R . . . .
H2B H 0.5691 0.3015 0.7563 0.023 Uiso 1 1 calc R . . . .
C3 C 0.49047(17) 0.28343(12) 0.6026(4) 0.0201(7) Uani 1 1 d . . . . .
H3A H 0.4584 0.3006 0.5358 0.024 Uiso 1 1 calc R . . . .
H3B H 0.5184 0.2646 0.5461 0.024 Uiso 1 1 calc R . . . .
C4 C 0.45223(19) 0.25097(14) 0.6944(4) 0.0284(8) Uani 1 1 d . . . . .
H4A H 0.4250 0.2296 0.6327 0.043 Uiso 1 1 calc GR . . . .
H4B H 0.4238 0.2694 0.7491 0.043 Uiso 1 1 calc GR . . . .
H4C H 0.4838 0.2334 0.7594 0.043 Uiso 1 1 calc GR . . . .
C5 C 0.67527(15) 0.35761(12) 0.7689(3) 0.0164(6) Uani 1 1 d . . . . .
H5A H 0.7092 0.3797 0.8106 0.020 Uiso 1 1 calc R . . . .
H5B H 0.6549 0.3433 0.8482 0.020 Uiso 1 1 calc R . . . .
C6 C 0.71030(17) 0.31917(13) 0.6919(4) 0.0212(7) Uani 1 1 d . . . . .
H6A H 0.7337 0.3331 0.6165 0.025 Uiso 1 1 calc R . . . .
H6B H 0.6769 0.2973 0.6465 0.025 Uiso 1 1 calc R . . . .
C7 C 0.76085(17) 0.29238(13) 0.7980(4) 0.0227(7) Uani 1 1 d . . . . .
H7A H 0.7880 0.2722 0.7436 0.027 Uiso 1 1 calc R . . . .
H7B H 0.7909 0.3149 0.8508 0.027 Uiso 1 1 calc R . . . .
C8 C 0.72793(18) 0.26248(12) 0.9056(4) 0.0230(7) Uani 1 1 d . . . . .
H8A H 0.6952 0.2419 0.8544 0.034 Uiso 1 1 calc GR . . . .
H8B H 0.7059 0.2826 0.9687 0.034 Uiso 1 1 calc GR . . . .
H8C H 0.7618 0.2440 0.9618 0.034 Uiso 1 1 calc GR . . . .
C9 C 0.58854(16) 0.41828(12) 0.7758(3) 0.0160(6) Uani 1 1 d . . . . .
H9A H 0.5661 0.3994 0.8429 0.019 Uiso 1 1 calc R . . . .
H9B H 0.6241 0.4359 0.8321 0.019 Uiso 1 1 calc R . . . .
C10 C 0.53803(16) 0.45305(12) 0.7035(3) 0.0187(7) Uani 1 1 d . . . . .
H10A H 0.5007 0.4362 0.6508 0.022 Uiso 1 1 calc R . . . .
H10B H 0.5593 0.4721 0.6349 0.022 Uiso 1 1 calc R . . . .
C11 C 0.51178(17) 0.48486(12) 0.8172(4) 0.0215(7) Uani 1 1 d . . . . .
H11A H 0.4919 0.4655 0.8871 0.026 Uiso 1 1 calc R . . . .
H11B H 0.5493 0.5020 0.8682 0.026 Uiso 1 1 calc R . . . .
C12 C 0.45960(18) 0.51969(14) 0.7507(5) 0.0296(8) Uani 1 1 d . . . . .
H12A H 0.4790 0.5389 0.6812 0.044 Uiso 1 1 calc GR . . . .
H12B H 0.4452 0.5394 0.8252 0.044 Uiso 1 1 calc GR . . . .
H12C H 0.4215 0.5029 0.7034 0.044 Uiso 1 1 calc GR . . . .
C13 C 0.65161(15) 0.41290(12) 0.5587(3) 0.0152(6) Uani 1 1 d . . . . .
H13A H 0.6759 0.3911 0.5031 0.018 Uiso 1 1 calc R . . . .
H13B H 0.6152 0.4264 0.4934 0.018 Uiso 1 1 calc R . . . .
C14 C 0.69932(16) 0.45227(12) 0.6143(3) 0.0170(6) Uani 1 1 d . . . . .
H14A H 0.7351 0.4394 0.6825 0.020 Uiso 1 1 calc R . . . .
H14B H 0.6749 0.4754 0.6651 0.020 Uiso 1 1 calc R . . . .
C15 C 0.72991(16) 0.47629(12) 0.4907(4) 0.0198(7) Uani 1 1 d . . . . .
H15A H 0.7534 0.4531 0.4383 0.024 Uiso 1 1 calc R . . . .
H15B H 0.6942 0.4899 0.4239 0.024 Uiso 1 1 calc R . . . .
C16 C 0.77873(17) 0.51454(13) 0.5476(4) 0.0239(7) Uani 1 1 d . . . . .
H16A H 0.7999 0.5277 0.4690 0.036 Uiso 1 1 calc GR . . . .
H16B H 0.8126 0.5014 0.6178 0.036 Uiso 1 1 calc GR . . . .
H16C H 0.7547 0.5389 0.5920 0.036 Uiso 1 1 calc GR . . . .
N2 N 0.12189(13) 0.11987(10) 0.5530(3) 0.0156(5) Uani 1 1 d . . . . .
C17 C 0.10127(15) 0.09549(12) 0.6866(3) 0.0156(6) Uani 1 1 d . . . . .
H17A H 0.1413 0.0817 0.7395 0.019 Uiso 1 1 calc R . . . .
H17B H 0.0845 0.1192 0.7485 0.019 Uiso 1 1 calc R . . . .
C18 C 0.04836(16) 0.05734(12) 0.6596(4) 0.0196(7) Uani 1 1 d . . . . .
H18A H 0.0649 0.0327 0.6006 0.023 Uiso 1 1 calc R . . . .
H18B H 0.0078 0.0705 0.6071 0.023 Uiso 1 1 calc R . . . .
C19 C 0.03168(16) 0.03648(13) 0.8022(4) 0.0207(7) Uani 1 1 d . . . . .
H19A H 0.0719 0.0222 0.8525 0.025 Uiso 1 1 calc R . . . .
H19B H 0.0173 0.0615 0.8628 0.025 Uiso 1 1 calc R . . . .
C20 C -0.02369(18) -0.00042(14) 0.7784(4) 0.0276(8) Uani 1 1 d . . . . .
H20A H -0.0093 -0.0255 0.7196 0.041 Uiso 1 1 calc GR . . . .
H20B H -0.0639 0.0138 0.7304 0.041 Uiso 1 1 calc GR . . . .
H20C H -0.0329 -0.0129 0.8701 0.041 Uiso 1 1 calc GR . . . .
C21 C 0.14800(16) 0.08421(12) 0.4501(3) 0.0165(6) Uani 1 1 d . . . . .
H21A H 0.1110 0.0636 0.4143 0.020 Uiso 1 1 calc R . . . .
H21B H 0.1617 0.1012 0.3677 0.020 Uiso 1 1 calc R . . . .
C22 C 0.20679(16) 0.05382(13) 0.5138(3) 0.0196(7) Uani 1 1 d . . . . .
H22A H 0.1924 0.0335 0.5884 0.024 Uiso 1 1 calc R . . . .
H22B H 0.2430 0.0738 0.5578 0.024 Uiso 1 1 calc R . . . .
C23 C 0.23221(17) 0.02387(13) 0.3951(4) 0.0221(7) Uani 1 1 d . . . . .
H23A H 0.1952 0.0051 0.3486 0.027 Uiso 1 1 calc R . . . .
H23B H 0.2477 0.0444 0.3224 0.027 Uiso 1 1 calc R . . . .
C24 C 0.28945(18) -0.00865(13) 0.4538(4) 0.0262(8) Uani 1 1 d . . . . .
H24A H 0.3046 -0.0264 0.3757 0.039 Uiso 1 1 calc GR . . . .
H24B H 0.2738 -0.0299 0.5230 0.039 Uiso 1 1 calc GR . . . .
H24C H 0.3262 0.0098 0.4999 0.039 Uiso 1 1 calc GR . . . .
C25 C 0.06197(16) 0.14409(12) 0.4676(4) 0.0193(7) Uani 1 1 d . . . . .
H25A H 0.0299 0.1200 0.4310 0.023 Uiso 1 1 calc R . . . .
H25B H 0.0777 0.1595 0.3846 0.023 Uiso 1 1 calc R . . . .
C26 C 0.02475(17) 0.18048(13) 0.5492(4) 0.0219(7) Uani 1 1 d . . . . .
H26A H 0.0568 0.2026 0.5978 0.026 Uiso 1 1 calc R . . . .
H26B H 0.0016 0.1648 0.6220 0.026 Uiso 1 1 calc R . . . .
C27 C -0.02642(18) 0.20701(14) 0.4434(4) 0.0269(8) Uani 1 1 d . . . . .
H27A H -0.0024 0.2258 0.3787 0.032 Uiso 1 1 calc R . . . .
H27B H -0.0541 0.1844 0.3852 0.032 Uiso 1 1 calc R . . . .
C28 C -0.07181(19) 0.23910(15) 0.5206(5) 0.0342(9) Uani 1 1 d . . . . .
H28A H -0.1000 0.2572 0.4505 0.051 Uiso 1 1 calc GR . . . .
H28B H -0.0445 0.2600 0.5841 0.051 Uiso 1 1 calc GR . . . .
H28C H -0.0996 0.2203 0.5760 0.051 Uiso 1 1 calc GR . . . .
C29 C 0.17651(15) 0.15563(12) 0.6055(3) 0.0169(6) Uani 1 1 d . . . . .
H29A H 0.1574 0.1783 0.6676 0.020 Uiso 1 1 calc R . . . .
H29B H 0.2125 0.1392 0.6641 0.020 Uiso 1 1 calc R . . . .
C30 C 0.20678(17) 0.18229(13) 0.4882(4) 0.0214(7) Uani 1 1 d . . . . .
H30A H 0.1713 0.1984 0.4273 0.026 Uiso 1 1 calc R . . . .
H30B H 0.2283 0.1603 0.4282 0.026 Uiso 1 1 calc R . . . .
C31 C 0.25872(17) 0.21821(12) 0.5534(3) 0.0193(7) Uani 1 1 d . . . . .
H31A H 0.2368 0.2410 0.6103 0.023 Uiso 1 1 calc R . . . .
H31B H 0.2932 0.2022 0.6174 0.023 Uiso 1 1 calc R . . . .
C32 C 0.29142(19) 0.24376(14) 0.4364(4) 0.0278(8) Uani 1 1 d . . . . .
H32A H 0.2575 0.2603 0.3743 0.042 Uiso 1 1 calc GR . . . .
H32B H 0.3135 0.2213 0.3805 0.042 Uiso 1 1 calc GR . . . .
H32C H 0.3240 0.2659 0.4803 0.042 Uiso 1 1 calc GR . . . .
I1 I 0.87072(2) 0.08238(2) 1.40714(2) 0.02504(5) Uani 1 1 d . . . . .
I2 I 0.88287(2) 0.10589(2) 1.11582(2) 0.01897(5) Uani 1 1 d . . . . .
I3 I 0.88783(2) 0.12827(2) 0.80152(3) 0.03113(6) Uani 1 1 d . . . . .
I4 I 0.73735(2) 0.14157(2) 0.72106(2) 0.02076(5) Uani 1 1 d . . . . .
I5 I 0.59734(2) 0.15652(2) 0.66079(3) 0.02693(6) Uani 1 1 d . . . . .
I6 I 0.08309(4) 0.31998(4) 0.53311(10) 0.04114(17) Uani 0.8524(16) 1 d . U P A 1
I7 I 0.21525(3) 0.35511(4) 0.57547(10) 0.02154(12) Uani 0.8524(16) 1 d . U P A 1
I8 I 0.35977(5) 0.39211(2) 0.62763(10) 0.02717(14) Uani 0.8524(16) 1 d . U P A 1
I9 I 0.38360(14) 0.38814(11) 0.30216(19) 0.0234(2) Uani 0.8524(16) 1 d . . P A 1
I10 I 0.39569(13) 0.38346(12) 0.0075(3) 0.0279(3) Uani 0.8524(16) 1 d . U P A 1
I6A I 0.10646(19) 0.3181(2) 0.5448(6) 0.0363(8) Uani 0.1476(16) 1 d . . P A 2
I7A I 0.23621(19) 0.3559(2) 0.5840(6) 0.0213(7) Uani 0.1476(16) 1 d . . P A 2
Cl1 Cl 0.3569(12) 0.3827(6) 0.629(3) 0.02717(14) Uani 0.1476(16) 1 d . . P A 2
I9A I 0.3801(8) 0.3871(6) 0.2723(11) 0.0216(13) Uani 0.1476(16) 1 d . U P A 2
I10A I 0.3895(7) 0.3852(6) -0.0169(15) 0.0261(17) Uani 0.1476(16) 1 d . . P A 2

loop_
_atom_site_aniso_label
_atom_site_aniso_U_11
_atom_site_aniso_U_22
_atom_site_aniso_U_33
_atom_site_aniso_U_23
_atom_site_aniso_U_13
_atom_site_aniso_U_12
N1 0.0150(12) 0.0149(13) 0.0114(11) -0.0012(10) 0.0013(9) 0.0003(10)
C1 0.0176(14) 0.0179(17) 0.0133(14) -0.0036(12) 0.0017(11) -0.0002(12)
C2 0.0197(15) 0.0201(17) 0.0179(15) -0.0018(13) 0.0018(12) -0.0048(13)
C3 0.0223(16) 0.0176(17) 0.0195(16) -0.0003(13) -0.0008(12) -0.0023(13)
C4 0.0270(18) 0.024(2) 0.035(2) -0.0010(16) 0.0051(15) -0.0070(15)
C5 0.0163(14) 0.0170(16) 0.0152(14) 0.0021(12) -0.0011(11) 0.0013(12)
C6 0.0221(16) 0.0232(19) 0.0188(16) 0.0013(14) 0.0048(13) 0.0057(14)
C7 0.0194(16) 0.0232(19) 0.0253(17) 0.0030(14) 0.0016(13) 0.0063(14)
C8 0.0314(18) 0.0161(17) 0.0213(16) -0.0003(14) 0.0023(14) 0.0029(14)
C9 0.0171(14) 0.0180(17) 0.0131(14) -0.0041(12) 0.0030(11) 0.0017(12)
C10 0.0173(15) 0.0216(18) 0.0168(15) -0.0012(13) 0.0004(12) 0.0020(13)
C11 0.0257(17) 0.0171(17) 0.0228(17) -0.0004(13) 0.0077(13) 0.0028(14)
C12 0.0213(17) 0.026(2) 0.042(2) -0.0040(17) 0.0055(16) 0.0063(15)
C13 0.0162(14) 0.0177(16) 0.0118(13) 0.0013(12) 0.0029(11) -0.0010(12)
C14 0.0175(15) 0.0161(16) 0.0176(15) -0.0002(12) 0.0023(12) -0.0013(12)
C15 0.0192(15) 0.0184(17) 0.0213(16) 0.0032(13) 0.0001(12) -0.0023(13)
C16 0.0228(17) 0.0177(18) 0.0308(19) 0.0050(15) 0.0014(14) -0.0028(14)
N2 0.0149(12) 0.0172(14) 0.0144(12) -0.0005(10) 0.0001(9) 0.0000(10)
C17 0.0151(14) 0.0189(17) 0.0129(14) 0.0010(12) 0.0016(11) 0.0020(12)
C18 0.0187(15) 0.0207(18) 0.0187(15) 0.0023(13) -0.0007(12) -0.0008(13)
C19 0.0168(15) 0.0260(19) 0.0192(15) 0.0047(14) 0.0021(12) -0.0028(13)
C20 0.0206(17) 0.030(2) 0.033(2) 0.0078(16) 0.0030(14) -0.0064(15)
C21 0.0182(15) 0.0173(16) 0.0136(14) -0.0028(12) 0.0006(11) -0.0032(12)
C22 0.0205(16) 0.0223(18) 0.0161(15) -0.0017(13) 0.0024(12) 0.0009(13)
C23 0.0232(17) 0.0216(18) 0.0218(16) -0.0004(14) 0.0035(13) -0.0011(14)
C24 0.0230(17) 0.0232(19) 0.032(2) -0.0019(15) 0.0026(14) -0.0005(15)
C25 0.0168(15) 0.0203(18) 0.0197(15) 0.0043(13) -0.0027(12) -0.0003(13)
C26 0.0197(16) 0.0224(18) 0.0228(16) 0.0029(14) -0.0006(13) 0.0016(14)
C27 0.0248(18) 0.0220(19) 0.0317(19) 0.0026(15) -0.0059(15) 0.0016(15)
C28 0.0236(19) 0.026(2) 0.052(3) 0.0057(19) 0.0010(17) 0.0072(16)
C29 0.0154(14) 0.0181(17) 0.0167(14) -0.0022(12) -0.0002(11) -0.0029(12)
C30 0.0232(16) 0.0246(19) 0.0164(15) 0.0000(14) 0.0026(12) -0.0063(14)
C31 0.0217(16) 0.0190(17) 0.0166(15) -0.0022(13) -0.0011(12) -0.0038(13)
C32 0.0325(19) 0.027(2) 0.0247(18) 0.0003(15) 0.0060(15) -0.0097(16)
I1 0.02175(11) 0.03184(14) 0.02063(10) 0.00446(9) -0.00141(8) -0.00202(9)
I2 0.01732(9) 0.01927(11) 0.01994(10) -0.00023(8) 0.00047(7) -0.00105(8)
I3 0.02933(12) 0.04344(16) 0.02186(11) 0.00626(11) 0.00823(9) 0.00957(11)
I4 0.03247(12) 0.01542(11) 0.01532(9) 0.00119(8) 0.00670(8) 0.00218(9)
I5 0.02943(12) 0.03173(14) 0.02021(11) 0.00005(9) 0.00536(9) -0.00109(10)
I6 0.0420(4) 0.0497(3) 0.0314(2) 0.0066(2) 0.0026(3) -0.0232(4)
I7 0.0318(3) 0.01645(18) 0.01649(18) 0.00169(13) 0.0032(3) -0.0011(3)
I8 0.02350(17) 0.0319(3) 0.02550(14) -0.0016(3) 0.00008(11) 0.0011(3)
I9 0.0202(4) 0.0232(4) 0.0262(6) 0.0019(5) -0.0001(4) -0.0006(3)
I10 0.0300(6) 0.0242(5) 0.0307(5) 0.0031(3) 0.0082(3) -0.0005(4)
I6A 0.0342(19) 0.0422(14) 0.0321(14) 0.0078(10) 0.0027(16) -0.0082(19)
I7A 0.0295(18) 0.0160(10) 0.0185(11) 0.0014(7) 0.0026(15) -0.0018(17)
Cl1 0.02350(17) 0.0319(3) 0.02550(14) -0.0016(3) 0.00008(11) 0.0011(3)
I9A 0.0159(13) 0.0200(14) 0.027(4) -0.004(3) -0.004(3) -0.0007(9)
I10A 0.0174(17) 0.0179(16) 0.045(5) 0.005(3) 0.011(3) 0.0034(13)

loop_
_atom_type_symbol
_atom_type_description
_atom_type_scat_dispersion_real
_atom_type_scat_dispersion_imag
_atom_type_scat_source
C C 0.0033 0.0016 'International Tables Vol C Tables 4.2.6.8 and 6.1.1.4'
H H 0.0000 0.0000 'International Tables Vol C Tables 4.2.6.8 and 6.1.1.4'
Cl Cl 0.1484 0.1585 'International Tables Vol C Tables 4.2.6.8 and 6.1.1.4'
I I -0.4742 1.8119 'International Tables Vol C Tables 4.2.6.8 and 6.1.1.4'
N N 0.0061 0.0033 'International Tables Vol C Tables 4.2.6.8 and 6.1.1.4'

loop_
_geom_angle_atom_site_label_1
_geom_angle_atom_site_label_2
_geom_angle_atom_site_label_3
_geom_angle
C1 N1 C5 111.1(2)
C1 N1 C13 106.7(2)
C5 N1 C13 110.7(2)
C9 N1 C1 110.8(2)
C9 N1 C5 107.0(2)
C9 N1 C13 110.6(2)
N1 C1 H1A 108.3
N1 C1 H1B 108.3
H1A C1 H1B 107.4
C2 C1 N1 115.8(2)
C2 C1 H1A 108.3
C2 C1 H1B 108.3
C1 C2 H2A 109.5
C1 C2 H2B 109.5
C1 C2 C3 110.6(3)
H2A C2 H2B 108.1
C3 C2 H2A 109.5
C3 C2 H2B 109.5
C2 C3 H3A 109.2
C2 C3 H3B 109.2
H3A C3 H3B 107.9
C4 C3 C2 112.3(3)
C4 C3 H3A 109.2
C4 C3 H3B 109.2
C3 C4 H4A 109.5
C3 C4 H4B 109.5
C3 C4 H4C 109.5
H4A C4 H4B 109.5
H4A C4 H4C 109.5
H4B C4 H4C 109.5
N1 C5 H5A 108.3
N1 C5 H5B 108.3
H5A C5 H5B 107.4
C6 C5 N1 115.8(3)
C6 C5 H5A 108.3
C6 C5 H5B 108.3
C5 C6 H6A 109.5
C5 C6 H6B 109.5
C5 C6 C7 110.9(3)
H6A C6 H6B 108.0
C7 C6 H6A 109.5
C7 C6 H6B 109.5
C6 C7 H7A 108.9
C6 C7 H7B 108.9
H7A C7 H7B 107.7
C8 C7 C6 113.6(3)
C8 C7 H7A 108.9
C8 C7 H7B 108.9
C7 C8 H8A 109.5
C7 C8 H8B 109.5
C7 C8 H8C 109.5
H8A C8 H8B 109.5
H8A C8 H8C 109.5
H8B C8 H8C 109.5
N1 C9 H9A 108.3
N1 C9 H9B 108.3
H9A C9 H9B 107.4
C10 C9 N1 116.1(3)
C10 C9 H9A 108.3
C10 C9 H9B 108.3
C9 C10 H10A 109.7
C9 C10 H10B 109.7
C9 C10 C11 110.0(3)
H10A C10 H10B 108.2
C11 C10 H10A 109.7
C11 C10 H10B 109.7
C10 C11 H11A 109.2
C10 C11 H11B 109.2
H11A C11 H11B 107.9
C12 C11 C10 112.1(3)
C12 C11 H11A 109.2
C12 C11 H11B 109.2
C11 C12 H12A 109.5
C11 C12 H12B 109.5
C11 C12 H12C 109.5
H12A C12 H12B 109.5
H12A C12 H12C 109.5
H12B C12 H12C 109.5
N1 C13 H13A 108.5
N1 C13 H13B 108.5
H13A C13 H13B 107.5
C14 C13 N1 115.0(2)
C14 C13 H13A 108.5
C14 C13 H13B 108.5
C13 C14 H14A 109.4
C13 C14 H14B 109.4
C13 C14 C15 111.2(3)
H14A C14 H14B 108.0
C15 C14 H14A 109.4
C15 C14 H14B 109.4
C14 C15 H15A 109.5
C14 C15 H15B 109.5
H15A C15 H15B 108.1
C16 C15 C14 110.7(3)
C16 C15 H15A 109.5
C16 C15 H15B 109.5
C15 C16 H16A 109.5
C15 C16 H16B 109.5
C15 C16 H16C 109.5
H16A C16 H16B 109.5
H16A C16 H16C 109.5
H16B C16 H16C 109.5
C17 N2 C21 110.8(2)
C17 N2 C25 111.2(2)
C17 N2 C29 106.9(2)
C21 N2 C29 111.0(2)
C25 N2 C21 106.1(2)
C25 N2 C29 110.9(3)
N2 C17 H17A 108.3
N2 C17 H17B 108.3
H17A C17 H17B 107.4
C18 C17 N2 116.0(3)
C18 C17 H17A 108.3
C18 C17 H17B 108.3
C17 C18 H18A 109.5
C17 C18 H18B 109.5
C17 C18 C19 110.5(3)
H18A C18 H18B 108.1
C19 C18 H18A 109.5
C19 C18 H18B 109.5
C18 C19 H19A 109.3
C18 C19 H19B 109.3
H19A C19 H19B 108.0
C20 C19 C18 111.6(3)
C20 C19 H19A 109.3
C20 C19 H19B 109.3
C19 C20 H20A 109.5
C19 C20 H20B 109.5
C19 C20 H20C 109.5
H20A C20 H20B 109.5
H20A C20 H20C 109.5
H20B C20 H20C 109.5
N2 C21 H21A 108.3
N2 C21 H21B 108.3
H21A C21 H21B 107.4
C22 C21 N2 115.8(2)
C22 C21 H21A 108.3
C22 C21 H21B 108.3
C21 C22 H22A 109.7
C21 C22 H22B 109.7
C21 C22 C23 109.8(3)
H22A C22 H22B 108.2
C23 C22 H22A 109.7
C23 C22 H22B 109.7
C22 C23 H23A 109.2
C22 C23 H23B 109.2
H23A C23 H23B 107.9
C24 C23 C22 112.1(3)
C24 C23 H23A 109.2
C24 C23 H23B 109.2
C23 C24 H24A 109.5
C23 C24 H24B 109.5
C23 C24 H24C 109.5
H24A C24 H24B 109.5
H24A C24 H24C 109.5
H24B C24 H24C 109.5
N2 C25 H25A 108.2
N2 C25 H25B 108.2
N2 C25 C26 116.4(3)
H25A C25 H25B 107.3
C26 C25 H25A 108.2
C26 C25 H25B 108.2
C25 C26 H26A 109.7
C25 C26 H26B 109.7
C25 C26 C27 109.9(3)
H26A C26 H26B 108.2
C27 C26 H26A 109.7
C27 C26 H26B 109.7
C26 C27 H27A 109.1
C26 C27 H27B 109.1
H27A C27 H27B 107.9
C28 C27 C26 112.3(3)
C28 C27 H27A 109.1
C28 C27 H27B 109.1
C27 C28 H28A 109.5
C27 C28 H28B 109.5
C27 C28 H28C 109.5
H28A C28 H28B 109.5
H28A C28 H28C 109.5
H28B C28 H28C 109.5
N2 C29 H29A 108.4
N2 C29 H29B 108.4
H29A C29 H29B 107.5
C30 C29 N2 115.5(3)
C30 C29 H29A 108.4
C30 C29 H29B 108.4
C29 C30 H30A 109.5
C29 C30 H30B 109.5
C29 C30 C31 110.9(3)
H30A C30 H30B 108.1
C31 C30 H30A 109.5
C31 C30 H30B 109.5
C30 C31 H31A 109.4
C30 C31 H31B 109.4
H31A C31 H31B 108.0
C32 C31 C30 111.2(3)
C32 C31 H31A 109.4
C32 C31 H31B 109.4
C31 C32 H32A 109.5
C31 C32 H32B 109.5
C31 C32 H32C 109.5
H32A C32 H32B 109.5
H32A C32 H32C 109.5
H32B C32 H32C 109.5
I1 I2 I3 176.643(11)
I2 I3 I4 97.135(10)
I5 I4 I3 176.867(11)
I6 I7 I8 178.75(5)
I7 I8 I9 94.56(6)
I10 I9 I8 176.18(12)
Cl1 I7A I6A 174.6(5)

loop_
_geom_bond_atom_site_label_1
_geom_bond_atom_site_label_2
_geom_bond_distance
N1 C1 1.520(4)
N1 C5 1.524(4)
N1 C9 1.519(4)
N1 C13 1.526(4)
C1 H1A 0.9700
C1 H1B 0.9700
C1 C2 1.518(4)
C2 H2A 0.9700
C2 H2B 0.9700
C2 C3 1.523(4)
C3 H3A 0.9700
C3 H3B 0.9700
C3 C4 1.519(5)
C4 H4A 0.9600
C4 H4B 0.9600
C4 H4C 0.9600
C5 H5A 0.9700
C5 H5B 0.9700
C5 C6 1.518(5)
C6 H6A 0.9700
C6 H6B 0.9700
C6 C7 1.530(5)
C7 H7A 0.9700
C7 H7B 0.9700
C7 C8 1.518(5)
C8 H8A 0.9600
C8 H8B 0.9600
C8 H8C 0.9600
C9 H9A 0.9700
C9 H9B 0.9700
C9 C10 1.512(4)
C10 H10A 0.9700
C10 H10B 0.9700
C10 C11 1.527(5)
C11 H11A 0.9700
C11 H11B 0.9700
C11 C12 1.515(5)
C12 H12A 0.9600
C12 H12B 0.9600
C12 H12C 0.9600
C13 H13A 0.9700
C13 H13B 0.9700
C13 C14 1.519(4)
C14 H14A 0.9700
C14 H14B 0.9700
C14 C15 1.523(4)
C15 H15A 0.9700
C15 H15B 0.9700
C15 C16 1.512(5)
C16 H16A 0.9600
C16 H16B 0.9600
C16 H16C 0.9600
N2 C17 1.520(4)
N2 C21 1.524(4)
N2 C25 1.521(4)
N2 C29 1.527(4)
C17 H17A 0.9700
C17 H17B 0.9700
C17 C18 1.512(4)
C18 H18A 0.9700
C18 H18B 0.9700
C18 C19 1.524(5)
C19 H19A 0.9700
C19 H19B 0.9700
C19 C20 1.519(5)
C20 H20A 0.9600
C20 H20B 0.9600
C20 H20C 0.9600
C21 H21A 0.9700
C21 H21B 0.9700
C21 C22 1.520(4)
C22 H22A 0.9700
C22 H22B 0.9700
C22 C23 1.526(5)
C23 H23A 0.9700
C23 H23B 0.9700
C23 C24 1.520(5)
C24 H24A 0.9600
C24 H24B 0.9600
C24 H24C 0.9600
C25 H25A 0.9700
C25 H25B 0.9700
C25 C26 1.524(5)
C26 H26A 0.9700
C26 H26B 0.9700
C26 C27 1.532(5)
C27 H27A 0.9700
C27 H27B 0.9700
C27 C28 1.521(5)
C28 H28A 0.9600
C28 H28B 0.9600
C28 H28C 0.9600
C29 H29A 0.9700
C29 H29B 0.9700
C29 C30 1.510(5)
C30 H30A 0.9700
C30 H30B 0.9700
C30 C31 1.528(5)
C31 H31A 0.9700
C31 H31B 0.9700
C31 C32 1.516(5)
C32 H32A 0.9600
C32 H32B 0.9600
C32 H32C 0.9600
I1 I2 2.8278(6)
I2 I3 3.0041(6)
I3 I4 3.0327(6)
I4 I5 2.8169(6)
I6 I7 2.8036(9)
I7 I8 3.0538(12)
I8 I9 3.120(2)
I9 I10 2.782(3)
I6A I7A 2.787(5)
I7A Cl1 2.51(2)
I9A I10A 2.719(17)

loop_
_geom_torsion_atom_site_label_1
_geom_torsion_atom_site_label_2
_geom_torsion_atom_site_label_3
_geom_torsion_atom_site_label_4
_geom_torsion
N1 C1 C2 C3 -172.9(3)
N1 C5 C6 C7 -176.9(3)
N1 C9 C10 C11 -178.1(3)
N1 C13 C14 C15 177.2(3)
C1 N1 C5 C6 53.9(4)
C1 N1 C9 C10 -65.2(3)
C1 N1 C13 C14 172.9(3)
C1 C2 C3 C4 -176.4(3)
C5 N1 C1 C2 55.2(3)
C5 N1 C9 C10 173.5(3)
C5 N1 C13 C14 -66.1(3)
C5 C6 C7 C8 68.8(4)
C9 N1 C1 C2 -63.6(3)
C9 N1 C5 C6 175.0(3)
C9 N1 C13 C14 52.3(3)
C9 C10 C11 C12 -178.6(3)
C13 N1 C1 C2 175.9(3)
C13 N1 C5 C6 -64.5(3)
C13 N1 C9 C10 52.9(3)
C13 C14 C15 C16 -178.5(3)
N2 C17 C18 C19 -179.1(3)
N2 C21 C22 C23 -173.9(3)
N2 C25 C26 C27 171.0(3)
N2 C29 C30 C31 177.9(3)
C17 N2 C21 C22 -56.6(3)
C17 N2 C25 C26 57.1(4)
C17 N2 C29 C30 177.1(3)
C17 C18 C19 C20 177.4(3)
C21 N2 C17 C18 -57.4(3)
C21 N2 C25 C26 177.7(3)
C21 N2 C29 C30 56.1(4)
C21 C22 C23 C24 -177.8(3)
C25 N2 C17 C18 60.4(4)
C25 N2 C21 C22 -177.5(3)
C25 N2 C29 C30 -61.5(4)
C25 C26 C27 C28 172.2(3)
C29 N2 C17 C18 -178.5(3)
C29 N2 C21 C22 62.0(3)
C29 N2 C25 C26 -61.7(4)
C29 C30 C31 C32 177.7(3)
